data_7012142
loop_
_publ_author_name
'Watanabe, Masanobu'
'Sato, Masaru'
'Kai, Masahiro'

_publ_section_title
;
 Synthesis of the first non-carbonyl cisoid fulvalene complexes with an
 Ru--Ru bond bridged by thiolate ligands
;
_journal_issue 4
_journal_name_full 'Dalton Transactions'
_journal_page_first 651
_journal_paper_doi 10.1039/b207928n
_journal_year 2003
_chemical_compound_source 'Local laboratory'
_chemical_formula_moiety 'C65 H56 B2 Cl2 F8 O2 P2 Ru2 S2 '
_chemical_formula_sum 'C65 H56 B2 Cl2 F8 O2 P2 Ru2 S2'
_chemical_formula_weight 1441.889
_space_group_IT_number 14
_symmetry_cell_setting monoclinic
_symmetry_space_group_name_Hall '-P 2ybc'
_symmetry_space_group_name_H-M 'P 1 21/c 1'
_atom_sites_solution_hydrogens geom
_atom_sites_solution_primary vecmap
_atom_sites_solution_secondary difmap
_cell_angle_alpha 90.00
_cell_angle_beta 100.057(7)
_cell_angle_gamma 90.00
_cell_formula_units_Z 4
_cell_length_a 10.8350(14)
_cell_length_b 22.267(4)
_cell_length_c 25.606(4)
_cell_measurement_temperature 298
_cell_volume 6082.9(17)
_computing_data_collection KappaCCD
_computing_data_reduction 'Denzo and Scalepak (Otwinowski & Minor, 1997)'
_computing_molecular_graphics 'Ortep (Johnson, 1976)'
_computing_publication_material 'maXus(Mackay et al., 1999)'
_computing_structure_refinement 'maXus(Mackay et al., 1999)'
_computing_structure_solution 'DIRDIF (Buerskens et al., 1992)'
_diffrn_measurement_device KappaCCD
_diffrn_orient_matrix_type X=UH
_diffrn_orient_matrix_UB_11 0.03288
_diffrn_orient_matrix_UB_12 -0.03965
_diffrn_orient_matrix_UB_13 0.01563
_diffrn_orient_matrix_UB_21 -0.07007
_diffrn_orient_matrix_UB_22 -0.00197
_diffrn_orient_matrix_UB_23 0.02073
_diffrn_orient_matrix_UB_31 -0.05344
_diffrn_orient_matrix_UB_32 -0.02181
_diffrn_orient_matrix_UB_33 -0.03029
_diffrn_radiation_source 'fine-focus sealed tube'
_diffrn_radiation_type MoK\a
_diffrn_radiation_wavelength_id all
_diffrn_reflns_limit_h_max 14
_diffrn_reflns_limit_h_min 0
_diffrn_reflns_limit_k_max 31
_diffrn_reflns_limit_k_min 0
_diffrn_reflns_limit_l_max 35
_diffrn_reflns_limit_l_min -36
_diffrn_reflns_number 14871
_diffrn_reflns_theta_full 30.32
_diffrn_reflns_theta_max 30.32
_diffrn_reflns_theta_min 1.62
_exptl_absorpt_coefficient_mu 0.78
_exptl_absorpt_correction_type none
_exptl_crystal_colour Red
_exptl_crystal_density_diffrn 1.575
_exptl_crystal_density_method 'not measured'
_exptl_crystal_description Plate
_exptl_crystal_F_000 2911
_exptl_crystal_size_max 0.28
_exptl_crystal_size_mid 0.24
_exptl_crystal_size_min 0.03
_refine_diff_density_max 0.72
_refine_diff_density_min -1.12
_refine_diff_density_rms 0.37
_refine_ls_extinction_method none
_refine_ls_goodness_of_fit_all 1.297
_refine_ls_goodness_of_fit_gt 1.137
_refine_ls_goodness_of_fit_ref 1.137
_refine_ls_hydrogen_treatment refxyz
_refine_ls_matrix_type full
_refine_ls_number_constraints 47
_refine_ls_number_parameters 735
_refine_ls_number_reflns 4446
_refine_ls_number_restraints 0
_refine_ls_R_factor_all 0.240
_refine_ls_R_factor_gt 0.065
_refine_ls_shift/su_max 0.018
_refine_ls_shift/su_mean 0.012
_refine_ls_structure_factor_coef F^2^
_refine_ls_weighting_details ' w = exp (  3.00 sin(\q)/\l^2^ )/ s^2^(Fo^2^) + 0.00200 * Fo^2^'
_refine_ls_weighting_scheme sigma
_refine_ls_wR_factor_all 0.277
_refine_ls_wR_factor_gt 0.098
_refine_ls_wR_factor_ref 0.098
_reflns_d_resolution_high 0.59
_reflns_d_resolution_low 2.51
_reflns_limit_h_max 14
_reflns_limit_h_min 0
_reflns_limit_k_max 31
_reflns_limit_k_min 0
_reflns_limit_l_max 35
_reflns_limit_l_min -36
_reflns_number_gt 4446
_reflns_number_total 17358
_reflns_threshold_expression 'I> 3.00 sigma(I)'
_cod_data_source_file b207928n.txt
_cod_data_source_block compound_3a
_cod_depositor_comments
;
The following automatic conversions were performed:
'_symmetry_cell_setting' value 'Monoclinic' changed to 'monoclinic'
according to '/home/saulius/struct/CIF-dictionaries/cif_core.dic'
dictionary named 'cif_core.dic' version 2.4.1 from 2010-06-29.

Automatic conversion script
Id: cif_fix_enum 1555 2011-01-17 13:19:09Z saulius 

The following automatic conversions were performed:

'_atom_site_adp_type' tag value 'Uij' was replaced with 'Uani' value
84 times.

Automatic conversion script
Id: cif_fix_values 1646 2011-03-28 12:23:43Z adriana 
;
_cod_original_cell_volume 6083.(2)
_cod_original_sg_symbol_H-M 'P 21/c        '
_cod_original_formula_sum 'C65 H56 B2 Cl2 F8 O2 P2 Ru2 S2 '
_cod_database_code 7012142

loop_
_symmetry_equiv_pos_as_xyz
+X,+Y,+Z
-X,-Y,-Z
'-X,+Y+ 1/2,-Z+ 1/2'
'+X,-Y+ 1/2,+Z+ 1/2'

loop_
_atom_site_label
_atom_site_fract_x
_atom_site_fract_y
_atom_site_fract_z
_atom_site_U_iso_or_equiv
_atom_site_occupancy
_atom_site_adp_type
Ru1 0.62749(12) 0.09354(6) 0.39204(5) 0.0389(8) 1.00 Uani
Ru2 0.63508(13) 0.21454(7) 0.40347(5) 0.0413(9) 1.00 Uani
Cl1 0.1218(13) 0.3490(11) 0.4247(5) 0.360(19) 1.00 Uani
Cl2 -0.0363(13) 0.4446(7) 0.4296(6) 0.319(14) 1.00 Uani
S1 0.6768(3) 0.1616(2) 0.32843(14) 0.042(3) 1.00 Uani
S2 0.4513(3) 0.1577(2) 0.37353(14) 0.042(3) 1.00 Uani
P1 0.5617(4) 0.0241(2) 0.32209(16) 0.041(3) 1.00 Uani
P2 0.5782(4) 0.2970(2) 0.34580(16) 0.044(3) 1.00 Uani
F1 0.323(2) 0.1964(7) 0.0930(7) 0.199(17) 1.00 Uani
F2 0.3125(18) 0.1155(9) 0.0551(7) 0.175(16) 1.00 Uani
F3 0.4254(16) 0.1913(7) 0.0305(6) 0.178(15) 1.00 Uani
F4 0.4852(16) 0.1355(13) 0.0971(11) 0.28(2) 1.00 Uani
F5 -0.0001(16) 0.4729(7) 0.0837(5) 0.261(19) 1.00 Uani
F6 0.0181(14) 0.3987(15) 0.1412(12) 0.201(15) 1.00 Uani
F7 -0.109(3) 0.3930(12) 0.0712(6) 0.30(3) 1.00 Uani
F8 -0.1636(18) 0.4468(12) 0.1101(14) 0.40(3) 1.00 Uani
O1 -0.054(3) 0.7820(13) 0.4063(16) 0.23(3) 1.00 Uani
O2 0.271(2) 0.6023(13) 0.4142(15) 0.22(3) 1.00 Uani
C1 0.7284(16) 0.1119(9) 0.4722(7) 0.045(12) 1.00 Uani
C2 0.6221(17) 0.0772(8) 0.4757(6) 0.049(11) 1.00 Uani
C3 0.6325(16) 0.0238(8) 0.4530(6) 0.048(11) 1.00 Uani
C4 0.7512(19) 0.0206(10) 0.4349(6) 0.055(14) 1.00 Uani
C5 0.8097(14) 0.0758(8) 0.4457(6) 0.049(10) 1.00 Uani
C6 0.7318(16) 0.1749(9) 0.4772(6) 0.053(11) 1.00 Uani
C7 0.6348(17) 0.2130(9) 0.4890(6) 0.052(13) 1.00 Uani
C8 0.6511(16) 0.2706(7) 0.4766(6) 0.051(10) 1.00 Uani
C9 0.7668(18) 0.2756(9) 0.4576(6) 0.058(12) 1.00 Uani
C10 0.8189(14) 0.2174(9) 0.4586(6) 0.056(11) 1.00 Uani
C11 0.5452(14) -0.0509(7) 0.3492(6) 0.045(10) 1.00 Uani
C12 0.4455(15) -0.0649(9) 0.3747(6) 0.050(11) 1.00 Uani
C13 0.4385(18) -0.1202(9) 0.3976(6) 0.057(12) 1.00 Uani
C14 0.531(2) -0.1616(9) 0.3971(6) 0.064(14) 1.00 Uani
C15 0.6319(17) -0.1481(9) 0.3736(7) 0.070(13) 1.00 Uani
C16 0.6381(17) -0.0942(9) 0.3496(7) 0.055(14) 1.00 Uani
C17 0.4170(14) 0.0370(8) 0.2758(6) 0.043(10) 1.00 Uani
C18 0.404(2) 0.0878(10) 0.2442(8) 0.085(16) 1.00 Uani
C19 0.302(2) 0.0942(11) 0.2027(9) 0.086(17) 1.00 Uani
C20 0.208(2) 0.0540(13) 0.1957(8) 0.075(17) 1.00 Uani
C21 0.2159(19) 0.0052(13) 0.2275(9) 0.085(17) 1.00 Uani
C22 0.3203(17) -0.0039(9) 0.2667(7) 0.070(13) 1.00 Uani
C23 0.6758(14) 0.0158(7) 0.2787(6) 0.040(9) 1.00 Uani
C24 0.8024(16) 0.0185(8) 0.2972(6) 0.055(12) 1.00 Uani
C25 0.8896(17) 0.0105(8) 0.2662(10) 0.067(14) 1.00 Uani
C26 0.854(2) 0.0016(11) 0.2130(9) 0.085(17) 1.00 Uani
C27 0.728(2) -0.0001(9) 0.1933(7) 0.090(15) 1.00 Uani
C28 0.6380(16) 0.0059(8) 0.2247(7) 0.068(11) 1.00 Uani
C29 0.5680(16) 0.3668(7) 0.3809(6) 0.048(10) 1.00 Uani
C30 0.6350(17) 0.4183(7) 0.3731(6) 0.063(11) 1.00 Uani
C31 0.623(2) 0.4699(10) 0.3988(8) 0.085(17) 1.00 Uani
C32 0.537(2) 0.4750(9) 0.4320(7) 0.073(14) 1.00 Uani
C33 0.470(2) 0.4251(13) 0.4403(8) 0.069(17) 1.00 Uani
C34 0.4794(18) 0.3727(9) 0.4147(7) 0.059(13) 1.00 Uani
C35 0.6956(17) 0.3117(7) 0.3045(7) 0.044(11) 1.00 Uani
C36 0.8185(19) 0.3084(9) 0.3267(7) 0.067(13) 1.00 Uani
C37 0.9145(16) 0.3225(9) 0.2969(8) 0.064(13) 1.00 Uani
C38 0.8821(16) 0.3365(10) 0.2439(8) 0.075(14) 1.00 Uani
C39 0.7584(17) 0.3394(9) 0.2221(7) 0.084(14) 1.00 Uani
C40 0.6678(17) 0.3270(8) 0.2526(8) 0.067(13) 1.00 Uani
C41 0.4312(17) 0.2951(9) 0.2996(7) 0.049(12) 1.00 Uani
C42 0.409(2) 0.2499(10) 0.2616(8) 0.072(15) 1.00 Uani
C43 0.301(3) 0.2501(10) 0.2213(8) 0.078(16) 1.00 Uani
C44 0.2143(18) 0.2922(13) 0.2229(9) 0.078(17) 1.00 Uani
C45 0.231(2) 0.3349(13) 0.2595(9) 0.075(19) 1.00 Uani
C46 0.3395(17) 0.3365(10) 0.2978(7) 0.065(14) 1.00 Uani
C47 0.8287(16) 0.1627(9) 0.3111(7) 0.045(14) 1.00 Uani
C48 0.8296(14) 0.1682(8) 0.2579(6) 0.060(11) 1.00 Uani
C49 0.9432(19) 0.1690(9) 0.2397(7) 0.073(14) 1.00 Uani
C50 1.0508(18) 0.1653(10) 0.2747(10) 0.079(16) 1.00 Uani
C51 1.0526(16) 0.1587(11) 0.3273(9) 0.092(17) 1.00 Uani
C52 0.9389(16) 0.1570(9) 0.3453(7) 0.074(14) 1.00 Uani
C53 0.3523(12) 0.1495(9) 0.4217(6) 0.037(10) 1.00 Uani
C54 0.2980(15) 0.0939(8) 0.4266(6) 0.058(12) 1.00 Uani
C55 0.2066(17) 0.0858(10) 0.4592(8) 0.068(14) 1.00 Uani
C56 0.1779(17) 0.1344(11) 0.4867(8) 0.073(14) 1.00 Uani
C57 0.2306(19) 0.1893(12) 0.4828(7) 0.079(16) 1.00 Uani
C58 0.3172(16) 0.1975(9) 0.4485(7) 0.061(12) 1.00 Uani
C59 0.106(3) 0.428(2) 0.4512(18) 0.48(5) 1.00 Uani
C60 0.2362(14) 0.7037(11) 0.3958(7) 0.16(2) 1.00 Uani
C61 0.1501(18) 0.7464(8) 0.3954(6) 0.11(2) 1.00 Uani
C62 0.0284(18) 0.7241(10) 0.4074(9) 0.18(4) 1.00 Uani
C63 -0.0097(14) 0.6682(10) 0.4220(6) 0.36(8) 1.00 Uani
C64 0.0696(18) 0.6304(8) 0.4223(6) 0.17(4) 1.00 Uani
C65 0.1925(19) 0.6453(10) 0.4098(9) 0.20(4) 1.00 Uani
B1 0.393(5) 0.1596(16) 0.0711(19) 0.15(3) 1.00 Uani
B2 -0.0410(11) 0.4322(7) 0.1059(5) 0.124(9) 1.00 Uiso
H2 0.5(4) 0.09(7) 0.48(11) 0.052093 1.00 Uiso
H3 0.587(8) -0.002(5) 0.456(4) 0.053540 1.00 Uiso
H4 0.771(5) -0.008(4) 0.409(3) 0.073253 1.00 Uiso
H5 0.877(5) 0.091(4) 0.429(3) 0.048157 1.00 Uiso
H7 0.556(5) 0.197(4) 0.494(3) 0.061631 1.00 Uiso
H8 0.595(12) 0.306(6) 0.480(5) 0.044982 1.00 Uiso
H9 0.790672 0.308633 0.437420 0.058334 1.00 Uiso
H10 0.883333 0.205772 0.439228 0.051826 1.00 Uiso
H12 0.379488 -0.036502 0.376004 0.059176 1.00 Uiso
H13 0.367955 -0.128816 0.414376 0.059250 1.00 Uiso
H14 0.524102 -0.200039 0.413363 0.070596 1.00 Uiso
H15 0.698048 -0.176807 0.373426 0.069664 1.00 Uiso
H16 0.707762 -0.084593 0.332530 0.067998 1.00 Uiso
H18 0.467387 0.118573 0.250712 0.087837 1.00 Uiso
H19 0.298060 0.127713 0.178798 0.089679 1.00 Uiso
H20 0.135339 0.061216 0.168924 0.081009 1.00 Uiso
H21 0.150849 -0.024565 0.222936 0.098390 1.00 Uiso
H22 0.325765 -0.039606 0.288084 0.063183 1.00 Uiso
H24 0.832117 0.025854 0.334216 0.068693 1.00 Uiso
H25 0.977248 0.012196 0.281109 0.079154 1.00 Uiso
H26 0.911774 -0.004335 0.188850 0.100482 1.00 Uiso
H27 0.701427 -0.004851 0.155700 0.081107 1.00 Uiso
H28 0.550424 0.003178 0.209988 0.059253 1.00 Uiso
H30 0.694706 0.417172 0.349459 0.056399 1.00 Uiso
H31 0.675608 0.503458 0.394339 0.090171 1.00 Uiso
H32 0.523468 0.512392 0.448789 0.072794 1.00 Uiso
H33 0.409379 0.428513 0.463543 0.095877 1.00 Uiso
H34 0.425593 0.340139 0.420806 0.068248 1.00 Uiso
H36 0.844405 0.296229 0.362923 0.074650 1.00 Uiso
H37 1.001719 0.323973 0.312401 0.074855 1.00 Uiso
H39 0.733810 0.351575 0.185826 0.077684 1.00 Uiso
H40 0.580668 0.327706 0.236873 0.076880 1.00 Uiso
H42 0.490041 0.237332 0.254930 0.076476 1.00 Uiso
H43 0.289620 0.220294 0.193741 0.083702 1.00 Uiso
H44 0.138886 0.291855 0.196814 0.085565 1.00 Uiso
H45 0.165904 0.364165 0.258919 0.098712 1.00 Uiso
H46 0.347767 0.367409 0.324318 0.066722 1.00 Uiso
H48 0.768871 0.169226 0.231712 0.060364 1.00 Uiso
H49 0.947315 0.173519 0.202759 0.076276 1.00 Uiso
H50 1.125936 0.166608 0.259647 0.089917 1.00 Uiso
H51 1.130940 0.155786 0.351399 0.095499 1.00 Uiso
H52 0.939714 0.152529 0.382628 0.071478 1.00 Uiso
H54 0.323021 0.060032 0.407719 0.065370 1.00 Uiso
H55 0.163881 0.048907 0.463650 0.075915 1.00 Uiso
H56 0.118764 0.129465 0.510230 0.073659 1.00 Uiso
H57 0.207685 0.222912 0.502596 0.100309 1.00 Uiso
H58 0.352686 0.236374 0.444334 0.061746 1.00 Uiso

loop_
_atom_site_aniso_label
_atom_site_aniso_U_11
_atom_site_aniso_U_22
_atom_site_aniso_U_33
_atom_site_aniso_U_12
_atom_site_aniso_U_13
_atom_site_aniso_U_23
Ru1 0.0447(8) 0.0370(10) 0.0329(8) 0.0027(8) 0.0017(6) 0.0038(7)
Ru2 0.0498(9) 0.0396(10) 0.0325(8) -.0024(8) 0.0026(7) 0.0009(7)
Cl1 0.218(15) 0.55(3) 0.285(15) 0.128(18) -.066(11) -.165(18)
Cl2 0.211(12) 0.337(19) 0.376(18) 0.022(11) -.080(11) 0.010(13)
S1 0.051(2) 0.039(3) 0.034(2) -.002(2) 0.001(2) 0.003(2)
S2 0.047(2) 0.041(3) 0.036(2) 0.003(2) 0.006(2) 0.001(2)
P1 0.044(3) 0.037(3) 0.039(3) 0.004(2) 0.004(2) 0.000(2)
P2 0.052(3) 0.037(3) 0.039(3) -.006(2) 0.005(2) 0.000(2)
F1 0.33(3) 0.092(12) 0.181(16) -.009(14) 0.142(17) -.019(11)
F2 0.19(2) 0.131(16) 0.195(17) -.019(14) 0.001(14) -.008(13)
F3 0.246(17) 0.148(17) 0.148(14) 0.005(13) 0.120(13) 0.038(12)
F4 0.108(14) 0.35(3) 0.37(4) 0.000(16) -.015(17) 0.20(3)
F5 0.110(13) 0.33(2) 0.34(3) -.036(14) 0.037(15) 0.22(2)
F6 0.259(18) 0.187(19) 0.135(12) 0.003(15) -.051(11) 0.026(12)
F7 0.37(4) 0.32(3) 0.16(2) -.06(3) -.13(2) -.02(2)
F8 0.22(2) 0.30(4) 0.71(7) 0.03(2) 0.32(4) 0.07(4)
O1 0.16(2) 0.36(4) 0.15(3) 0.04(2) 0.008(19) 0.01(3)
O2 0.22(3) 0.24(4) 0.18(3) -.01(3) 0.02(2) -.06(3)
C1 0.060(13) 0.028(15) 0.043(12) -.008(11) -.002(10) 0.017(10)
C2 0.095(14) 0.022(13) 0.026(10) 0.014(10) -.010(9) -.002(8)
C3 0.059(12) 0.045(13) 0.038(11) -.009(10) 0.008(10) 0.016(9)
C4 0.089(15) 0.04(2) 0.034(10) 0.006(13) -.004(11) 0.002(11)
C5 0.042(10) 0.051(14) 0.050(10) 0.013(9) -.004(9) 0.012(9)
C6 0.068(11) 0.056(17) 0.031(10) -.002(10) -.007(9) -.005(10)
C7 0.085(15) 0.036(16) 0.030(9) -.021(13) -.008(9) -.003(10)
C8 0.081(13) 0.031(13) 0.035(10) 0.001(9) -.006(9) -.008(8)
C9 0.073(14) 0.069(18) 0.026(9) -.036(12) -.013(9) 0.002(9)
C10 0.059(11) 0.050(14) 0.053(11) -.013(10) -.013(9) 0.002(10)
C11 0.061(10) 0.031(12) 0.041(10) 0.002(9) 0.008(8) 0.003(9)
C12 0.059(11) 0.045(16) 0.045(10) -.003(10) 0.009(9) -.002(10)
C13 0.082(15) 0.043(14) 0.044(10) -.007(11) 0.013(10) 0.001(9)
C14 0.124(16) 0.024(15) 0.043(11) -.013(13) 0.018(12) 0.007(10)
C15 0.099(13) 0.056(15) 0.055(12) 0.025(12) 0.031(11) 0.005(11)
C16 0.064(14) 0.046(14) 0.056(12) 0.006(12) 0.029(11) 0.011(12)
C17 0.053(11) 0.030(12) 0.043(11) 0.009(9) 0.003(9) -.004(8)
C18 0.118(19) 0.034(17) 0.089(15) -.009(15) -.042(14) 0.000(13)
C19 0.11(2) 0.065(17) 0.068(18) 0.005(15) -.034(15) -.007(14)
C20 0.062(15) 0.10(2) 0.063(14) 0.017(15) -.005(12) 0.001(15)
C21 0.067(14) 0.11(3) 0.070(16) -.011(15) 0.002(12) -.002(17)
C22 0.064(12) 0.081(16) 0.060(13) -.003(11) -.009(10) 0.015(11)
C23 0.036(10) 0.040(11) 0.046(10) 0.006(7) 0.019(9) -.001(8)
C24 0.068(12) 0.047(17) 0.049(11) -.002(10) 0.021(11) -.005(10)
C25 0.060(13) 0.065(14) 0.076(19) 0.004(10) 0.019(15) -.001(12)
C26 0.069(18) 0.12(2) 0.072(16) -.018(15) 0.042(15) -.019(14)
C27 0.116(17) 0.111(19) 0.041(13) -.025(13) 0.021(13) -.022(11)
C28 0.067(12) 0.089(14) 0.047(11) -.015(10) 0.018(11) -.016(9)
C29 0.073(13) 0.027(12) 0.044(11) -.006(9) 0.017(10) -.001(8)
C30 0.087(14) 0.036(11) 0.062(11) -.013(10) 0.013(10) -.005(8)
C31 0.121(18) 0.052(19) 0.082(15) -.022(16) 0.039(14) -.021(13)
C32 0.120(18) 0.038(14) 0.056(13) 0.010(12) 0.013(13) -.021(10)
C33 0.123(17) 0.02(3) 0.062(14) -.004(16) 0.037(12) -.002(15)
C34 0.071(15) 0.047(14) 0.059(13) -.007(11) 0.025(12) -.011(10)
C35 0.066(13) 0.024(12) 0.041(11) -.004(9) 0.005(10) -.009(8)
C36 0.070(14) 0.090(19) 0.040(12) -.008(12) 0.008(12) 0.013(11)
C37 0.045(12) 0.079(18) 0.064(14) -.008(10) -.002(12) 0.005(12)
C38 0.058(12) 0.091(19) 0.073(15) 0.004(12) 0.012(11) 0.017(13)
C39 0.094(13) 0.114(15) 0.045(13) 0.044(12) 0.034(12) 0.047(11)
C40 0.055(13) 0.085(18) 0.059(14) 0.016(11) 0.021(12) 0.010(11)
C41 0.077(13) 0.016(14) 0.052(13) 0.003(11) 0.012(11) 0.011(10)
C42 0.079(18) 0.044(16) 0.088(16) 0.008(13) -.007(14) 0.010(12)
C43 0.10(2) 0.044(17) 0.076(14) -.002(15) -.025(14) -.009(12)
C44 0.069(13) 0.08(2) 0.080(19) -.002(14) 0.017(13) 0.004(17)
C45 0.042(16) 0.10(3) 0.079(15) 0.001(18) 0.016(13) 0.007(16)
C46 0.066(11) 0.075(17) 0.052(13) 0.015(13) 0.013(11) -.014(12)
C47 0.030(12) 0.058(15) 0.048(14) 0.000(12) 0.013(12) 0.006(11)
C48 0.058(10) 0.075(17) 0.044(10) -.009(10) 0.008(9) 0.003(10)
C49 0.073(15) 0.10(2) 0.048(11) 0.005(13) 0.024(12) 0.007(11)
C50 0.050(13) 0.11(2) 0.080(16) 0.003(13) 0.028(14) 0.024(15)
C51 0.040(11) 0.15(2) 0.085(18) 0.004(14) -.010(13) 0.032(17)
C52 0.059(11) 0.103(16) 0.058(12) -.013(13) 0.014(10) 0.023(12)
C53 0.031(8) 0.045(14) 0.037(10) 0.005(9) 0.010(8) 0.008(10)
C54 0.057(11) 0.037(14) 0.081(13) 0.007(10) 0.030(11) 0.001(11)
C55 0.068(13) 0.051(18) 0.082(14) 0.005(12) 0.009(11) 0.023(13)
C56 0.054(12) 0.10(2) 0.065(14) -.018(12) 0.006(10) 0.019(13)
C57 0.072(15) 0.11(3) 0.052(14) 0.010(15) 0.012(13) -.024(14)
C58 0.066(12) 0.055(16) 0.061(12) -.008(10) 0.020(10) -.008(10)
C59 0.19(3) 0.73(8) 0.49(7) 0.20(4) -.07(3) -.15(5)
C60 0.22(3) 0.17(3) 0.070(16) 0.13(3) -.063(16) -.063(19)
C61 0.08(2) 0.17(3) 0.061(16) 0.00(2) 0.008(15) -.007(16)
C62 0.13(3) 0.34(9) 0.073(16) 0.14(4) -.026(16) 0.00(3)
C63 0.25(9) 0.79(12) 0.03(3) 0.28(9) -.04(4) -.07(5)
C64 0.12(5) 0.25(6) 0.14(4) -.09(4) 0.01(3) -.02(3)
C65 0.27(5) 0.21(4) 0.096(18) 0.20(4) -.06(2) -.06(2)
B1 0.15(4) 0.072(19) 0.23(4) 0.07(3) 0.13(4) 0.04(3)

loop_
_atom_type_symbol
_atom_type_description
_atom_type_scat_dispersion_real
_atom_type_scat_dispersion_imag
_atom_type_scat_source
'C ' 'C ' 0.0033 0.0016 'Waasmaier & Kirfel, 1995'
'H ' 'H ' 0.0000 0.0000 'Waasmaier & Kirfel, 1995'
'B ' 'B ' 0.0013 0.0007 'Waasmaier & Kirfel, 1995'
Cl Cl 0.1484 0.1585 'Waasmaier & Kirfel, 1995'
'F ' 'F ' 0.0171 0.0103 'Waasmaier & Kirfel, 1995'
'O ' 'O ' 0.0106 0.0060 'Waasmaier & Kirfel, 1995'
'P ' 'P ' 0.1023 0.0942 'Waasmaier & Kirfel, 1995'
Ru Ru -1.2594 0.8363 'Waasmaier & Kirfel, 1995'
'S ' 'S ' 0.1246 0.1234 'Waasmaier & Kirfel, 1995'

loop_
_diffrn_radiation_wavelength
0.71073

loop_
_geom_angle_atom_site_label_1
_geom_angle_atom_site_label_2
_geom_angle_atom_site_label_3
_geom_angle
_geom_angle_site_symmetry_1
_geom_angle_site_symmetry_2
_geom_angle_site_symmetry_3
_geom_angle_publ_flag
Ru2 Ru1 S1 55.14(6) . . . ?
Ru2 Ru1 S2 55.20(6) . . . ?
Ru2 Ru1 P1 136.64(7) . . . ?
Ru2 Ru1 C1 73.3(3) . . . ?
Ru2 Ru1 C2 93.7(3) . . . ?
Ru2 Ru1 C3 129.1(3) . . . ?
Ru2 Ru1 C4 131.1(3) . . . ?
Ru2 Ru1 C5 95.9(3) . . . ?
S1 Ru1 S2 75.23(7) . . . ?
S1 Ru1 P1 88.39(8) . . . ?
S1 Ru1 C1 113.1(3) . . . ?
S1 Ru1 C2 146.5(3) . . . ?
S1 Ru1 C3 165.2(3) . . . ?
S1 Ru1 C4 127.6(3) . . . ?
S1 Ru1 C5 104.8(2) . . . ?
S2 Ru1 P1 96.70(8) . . . ?
S2 Ru1 C1 109.2(3) . . . ?
S2 Ru1 C2 97.9(2) . . . ?
S2 Ru1 C3 119.3(3) . . . ?
S2 Ru1 C4 156.8(2) . . . ?
S2 Ru1 C5 145.6(2) . . . ?
P1 Ru1 C1 149.6(3) . . . ?
P1 Ru1 C2 125.1(3) . . . ?
P1 Ru1 C3 92.4(3) . . . ?
P1 Ru1 C4 88.4(3) . . . ?
P1 Ru1 C5 117.7(2) . . . ?
C1 Ru1 C2 37.4(3) . . . ?
C1 Ru1 C3 61.3(4) . . . ?
C1 Ru1 C4 61.5(4) . . . ?
C1 Ru1 C5 38.2(3) . . . ?
C2 Ru1 C3 35.6(3) . . . ?
C2 Ru1 C4 61.3(3) . . . ?
C2 Ru1 C5 62.6(3) . . . ?
C3 Ru1 C4 37.7(3) . . . ?
C3 Ru1 C5 61.9(3) . . . ?
C4 Ru1 C5 36.0(3) . . . ?
Ru1 Ru2 S1 54.75(6) . . . ?
Ru1 Ru2 S2 55.00(6) . . . ?
Ru1 Ru2 P2 134.72(7) . . . ?
Ru1 Ru2 C6 72.1(3) . . . ?
Ru1 Ru2 C7 95.0(3) . . . ?
Ru1 Ru2 C8 130.0(2) . . . ?
Ru1 Ru2 C9 131.9(3) . . . ?
Ru1 Ru2 C10 95.9(3) . . . ?
S1 Ru2 S2 74.92(7) . . . ?
S1 Ru2 P2 86.91(8) . . . ?
S1 Ru2 C6 111.8(3) . . . ?
S1 Ru2 C7 147.0(3) . . . ?
S1 Ru2 C8 164.4(3) . . . ?
S1 Ru2 C9 127.4(3) . . . ?
S1 Ru2 C10 104.6(2) . . . ?
S2 Ru2 P2 95.73(9) . . . ?
S2 Ru2 C6 108.3(3) . . . ?
S2 Ru2 C7 99.6(3) . . . ?
S2 Ru2 C8 120.5(3) . . . ?
S2 Ru2 C9 157.5(2) . . . ?
S2 Ru2 C10 145.7(3) . . . ?
P2 Ru2 C6 152.5(3) . . . ?
P2 Ru2 C7 126.1(3) . . . ?
P2 Ru2 C8 93.6(2) . . . ?
P2 Ru2 C9 89.1(3) . . . ?
P2 Ru2 C10 118.6(3) . . . ?
C6 Ru2 C7 38.0(3) . . . ?
C6 Ru2 C8 62.9(3) . . . ?
C6 Ru2 C9 63.6(4) . . . ?
C6 Ru2 C10 38.9(3) . . . ?
C7 Ru2 C8 35.3(3) . . . ?
C7 Ru2 C9 60.5(3) . . . ?
C7 Ru2 C10 61.6(3) . . . ?
C8 Ru2 C9 37.0(3) . . . ?
C8 Ru2 C10 61.5(3) . . . ?
C9 Ru2 C10 36.6(3) . . . ?
Ru1 S1 Ru2 70.11(6) . . . ?
Ru1 S1 C47 120.9(4) . . . ?
Ru2 S1 C47 120.8(4) . . . ?
Ru1 S2 Ru2 69.81(6) . . . ?
Ru1 S2 C53 111.2(3) . . . ?
Ru1 P1 C11 110.1(3) . . . ?
Ru1 P1 C17 119.9(3) . . . ?
Ru1 P1 C23 112.4(3) . . . ?
C11 P1 C17 105.2(4) . . . ?
C11 P1 C23 105.2(4) . . . ?
C17 P1 C23 102.7(4) . . . ?
Ru2 P2 C29 112.9(3) . . . ?
Ru2 P2 C35 111.6(3) . . . ?
Ru2 P2 C41 119.5(3) . . . ?
C29 P2 C35 104.2(4) . . . ?
C29 P2 C41 102.8(5) . . . ?
C35 P2 C41 104.4(4) . . . ?
Ru1 C1 C2 71.1(5) . . . ?
Ru1 C1 C5 72.6(5) . . . ?
Ru1 C1 C6 105.8(7) . . . ?
C2 C1 C5 107.3(9) . . . ?
C2 C1 C6 123.5(9) . . . ?
C5 C1 C6 126.0(9) . . . ?
Ru1 C2 C1 71.5(5) . . . ?
Ru1 C2 C3 72.7(5) . . . ?
C1 C2 C3 109.2(8) . . . ?
Ru1 C3 C2 71.7(5) . . . ?
Ru1 C3 C4 73.7(5) . . . ?
C2 C3 C4 109.3(9) . . . ?
Ru1 C4 C3 68.6(5) . . . ?
Ru1 C4 C5 70.8(6) . . . ?
C3 C4 C5 107.1(9) . . . ?
Ru1 C5 C1 69.2(5) . . . ?
Ru1 C5 C4 73.2(6) . . . ?
C1 C5 C4 106.9(8) . . . ?
Ru2 C6 C1 108.9(7) . . . ?
Ru2 C6 C7 71.4(5) . . . ?
Ru2 C6 C10 72.5(5) . . . ?
C1 C6 C7 127.1(9) . . . ?
C1 C6 C10 128.2(9) . . . ?
C7 C6 C10 103.0(9) . . . ?
Ru2 C7 C6 70.6(5) . . . ?
Ru2 C7 C8 74.1(5) . . . ?
C6 C7 C8 112.8(8) . . . ?
Ru2 C8 C7 70.7(5) . . . ?
Ru2 C8 C9 72.6(5) . . . ?
C7 C8 C9 108.3(9) . . . ?
Ru2 C9 C8 70.4(5) . . . ?
Ru2 C9 C10 70.6(5) . . . ?
C8 C9 C10 107.1(8) . . . ?
Ru2 C10 C6 68.5(5) . . . ?
Ru2 C10 C9 72.8(5) . . . ?
C6 C10 C9 108.6(8) . . . ?
P1 C11 C12 121.2(7) . . . ?
P1 C11 C16 121.1(7) . . . ?
C12 C11 C16 117.4(9) . . . ?
C11 C12 C13 120.5(9) . . . ?
C12 C13 C14 120.6(9) . . . ?
C13 C14 C15 120.0(10) . . . ?
C14 C15 C16 119.9(9) . . . ?
C11 C16 C15 121.6(8) . . . ?
P1 C17 C18 119.8(8) . . . ?
P1 C17 C22 123.3(8) . . . ?
C18 C17 C22 116.7(9) . . . ?
C17 C18 C19 120.6(11) . . . ?
C18 C19 C20 121.0(12) . . . ?
C19 C20 C21 119.0(12) . . . ?
C20 C21 C22 120.9(12) . . . ?
C17 C22 C21 121.6(10) . . . ?
P1 C23 C24 122.1(6) . . . ?
P1 C23 C28 120.9(6) . . . ?
C24 C23 C28 117.0(7) . . . ?
C23 C24 C25 123.5(9) . . . ?
C24 C25 C26 120.3(10) . . . ?
C25 C26 C27 117.3(9) . . . ?
C26 C27 C28 123.0(9) . . . ?
C23 C28 C27 118.9(9) . . . ?
P2 C29 C30 124.0(7) . . . ?
P2 C29 C34 119.5(7) . . . ?
C30 C29 C34 116.2(8) . . . ?
C29 C30 C31 122.5(8) . . . ?
C30 C31 C32 120.6(10) . . . ?
C31 C32 C33 118.0(10) . . . ?
C32 C33 C34 122.6(9) . . . ?
C29 C34 C33 119.9(9) . . . ?
C36 C35 C40 117.3(9) . . . ?
P2 C35 C36 118.8(7) . . . ?
P2 C35 C40 123.9(8) . . . ?
C35 C36 C37 121.2(9) . . . ?
C36 C37 C38 119.5(9) . . . ?
C37 C38 C39 118.5(8) . . . ?
C38 C39 C40 120.3(9) . . . ?
C35 C40 C39 123.1(10) . . . ?
P2 C41 C42 120.0(8) . . . ?
P2 C41 C46 124.3(9) . . . ?
C42 C41 C46 115.7(10) . . . ?
C41 C42 C43 121.9(11) . . . ?
C42 C43 C44 118.4(11) . . . ?
C43 C44 C45 121.0(12) . . . ?
C44 C45 C46 120.8(11) . . . ?
C41 C46 C45 122.1(11) . . . ?
S1 C47 C48 114.6(8) . . . ?
S1 C47 C52 126.0(7) . . . ?
C48 C47 C52 119.4(7) . . . ?
C47 C48 C49 119.7(8) . . . ?
C48 C49 C50 119.4(8) . . . ?
C49 C50 C51 122.1(8) . . . ?
C50 C51 C52 118.3(9) . . . ?
C47 C52 C51 121.1(8) . . . ?
S2 C53 C54 118.1(7) . . . ?
S2 C53 C58 121.7(8) . . . ?
C54 C53 C58 119.7(7) . . . ?
C53 C54 C55 121.3(9) . . . ?
C54 C55 C56 116.9(10) . . . ?
C55 C56 C57 122.9(10) . . . ?
C56 C57 C58 119.8(11) . . . ?
C53 C58 C57 119.3(10) . . . ?
Cl1 C59 Cl2 103.3(13) . . . ?
C61 C60 C65 112.5873 . . . ?
C60 C61 C62 113.8157 . . . ?
O1 C62 C61 104.0329 . . . ?
O1 C62 C63 123.3742 . . . ?
C61 C62 C63 132.2916 . . . ?
C62 C63 C64 112.6637 . . . ?
C63 C64 C65 121.1090 . . . ?
O2 C65 C60 116.8696 . . . ?
O2 C65 C64 115.6439 . . . ?
C60 C65 C64 127.4021 . . . ?
F1 B1 F2 101.(2) . . . ?
F1 B1 F3 104.5(12) . . . ?
F1 B1 F4 121.(3) . . . ?
F2 B1 F3 113.(2) . . . ?
F2 B1 F4 106.(2) . . . ?
F3 B1 F4 111.(2) . . . ?
F5 B2 F6 127.3994 . . . ?
F5 B2 F7 112.1532 . . . ?
F5 B2 F8 107.4014 . . . ?
F6 B2 F7 103.7399 . . . ?
F6 B2 F8 117.2070 . . . ?
F7 B2 F8 77.4584 . . . ?

loop_
_geom_bond_atom_site_label_1
_geom_bond_atom_site_label_2
_geom_bond_distance
_geom_bond_site_symmetry_1
_geom_bond_site_symmetry_2
_geom_bond_publ_flag
Ru1 Ru2 2.7097(10) . . ?
Ru1 S1 2.353(2) . . ?
Ru1 S2 2.365(2) . . ?
Ru1 P1 2.380(2) . . ?
Ru1 C1 2.189(9) . . ?
Ru1 C2 2.184(8) . . ?
Ru1 C3 2.196(8) . . ?
Ru1 C4 2.265(10) . . ?
Ru1 C5 2.234(8) . . ?
Ru2 S1 2.364(2) . . ?
Ru2 S2 2.371(2) . . ?
Ru2 P2 2.370(3) . . ?
Ru2 C6 2.179(9) . . ?
Ru2 C7 2.191(8) . . ?
Ru2 C8 2.233(8) . . ?
Ru2 C9 2.261(8) . . ?
Ru2 C10 2.233(8) . . ?
Cl1 C59 1.91(2) . . ?
Cl2 C59 1.59(2) . . ?
S1 C47 1.777(8) . . ?
S2 C53 1.780(7) . . ?
P1 C11 1.828(9) . . ?
P1 C17 1.816(9) . . ?
P1 C23 1.810(7) . . ?
P2 C29 1.807(8) . . ?
P2 C35 1.820(8) . . ?
P2 C41 1.812(11) . . ?
F1 B1 1.304(13) . . ?
F2 B1 1.33(3) . . ?
F3 B1 1.35(2) . . ?
F4 B1 1.22(2) . . ?
F5 B2 1.1960 . . ?
F6 B2 1.2569 . . ?
F7 B2 1.3673 . . ?
F8 B2 1.3899 . . ?
O1 C62 1.5643 . . ?
O2 C65 1.2761 . . ?
C1 C2 1.403(12) . . ?
C1 C5 1.447(11) . . ?
C1 C6 1.409(12) . . ?
C2 C3 1.339(11) . . ?
C3 C4 1.443(11) . . ?
C4 C5 1.390(13) . . ?
C6 C7 1.423(12) . . ?
C6 C10 1.472(11) . . ?
C7 C8 1.341(11) . . ?
C8 C9 1.428(11) . . ?
C9 C10 1.412(12) . . ?
C11 C12 1.393(10) . . ?
C11 C16 1.392(11) . . ?
C12 C13 1.372(12) . . ?
C13 C14 1.361(13) . . ?
C14 C15 1.371(12) . . ?
C15 C16 1.356(12) . . ?
C17 C18 1.383(13) . . ?
C17 C22 1.377(11) . . ?
C18 C19 1.405(15) . . ?
C19 C20 1.347(15) . . ?
C20 C21 1.35(2) . . ?
C21 C22 1.390(13) . . ?
C23 C24 1.372(11) . . ?
C23 C28 1.390(10) . . ?
C24 C25 1.349(11) . . ?
C25 C26 1.364(14) . . ?
C26 C27 1.376(14) . . ?
C27 C28 1.372(12) . . ?
C29 C30 1.390(11) . . ?
C29 C34 1.407(11) . . ?
C30 C31 1.343(12) . . ?
C31 C32 1.371(12) . . ?
C32 C33 1.363(14) . . ?
C33 C34 1.352(14) . . ?
C35 C36 1.355(12) . . ?
C35 C40 1.353(11) . . ?
C36 C37 1.428(11) . . ?
C37 C38 1.377(12) . . ?
C38 C39 1.359(12) . . ?
C39 C40 1.385(11) . . ?
C41 C42 1.392(13) . . ?
C41 C46 1.350(12) . . ?
C42 C43 1.415(14) . . ?
C43 C44 1.335(14) . . ?
C44 C45 1.32(2) . . ?
C45 C46 1.394(13) . . ?
C47 C48 1.370(11) . . ?
C47 C52 1.357(12) . . ?
C48 C49 1.391(11) . . ?
C49 C50 1.343(13) . . ?
C50 C51 1.352(13) . . ?
C51 C52 1.388(12) . . ?
C53 C54 1.386(12) . . ?
C53 C58 1.360(12) . . ?
C54 C55 1.414(11) . . ?
C55 C56 1.355(14) . . ?
C56 C57 1.360(14) . . ?
C57 C58 1.406(11) . . ?
C60 C61 1.3308 . . ?
C60 C65 1.4499 . . ?
C61 C62 1.4904 . . ?
C62 C63 1.3825 . . ?
C63 C64 1.2019 . . ?
C64 C65 1.4617 . . ?

loop_
_cod_changelog_entry_id
_cod_changelog_entry_author
_cod_changelog_entry_date
_cod_changelog_entry_text
1 'Vaitkus, Antanas' 2022-05-07T02:35:00+03:00
;
 Replaced the '&#x00A5;' sequences with backslash symbols ('\')
 in multiple data values.
;
